data_2209042
loop_
_publ_author_name
'Ar\?ic\?i, Cengiz'
'\"Ulk\"u, Din\,cer'
'Kan\?iskan, H. \"Umit'
'Do\(gan, \"Ozdemir'

_publ_section_title
;
 5-(<i>p</i>-Tolylsulfonyl)-3-oxa-5-azatricyclo[5.2.1.0^4,8^]decane
;
_journal_coeditor_code WN2021
_journal_issue 5
_journal_name_full 'Acta Crystallographica Section E'
_journal_page_first o1923
_journal_page_last o1924
_journal_paper_doi 10.1107/S1600536806013432
_journal_volume 62
_journal_year 2006
_chemical_formula_iupac 'C15 H19 N O3 S'
_chemical_formula_moiety 'C15 H19 N O3 S'
_chemical_formula_sum 'C15 H19 N O3 S'
_chemical_formula_weight 293.39
_chemical_name_systematic
;
5-(Tolyl-4-sulfonyl)-3-oxa-5-azatricyclo[5.2.1.0^4,8^]decane
;
_space_group_IT_number 14
_symmetry_cell_setting monoclinic
_symmetry_space_group_name_Hall '-P 2yn'
_symmetry_space_group_name_H-M 'P 1 21/n 1'
_atom_sites_solution_hydrogens difmap
_atom_sites_solution_primary direct
_atom_sites_solution_secondary difmap
_cell_angle_alpha 90.00
_cell_angle_beta 99.258(3)
_cell_angle_gamma 90.00
_cell_formula_units_Z 4
_cell_length_a 6.0285(12)
_cell_length_b 16.4319(11)
_cell_length_c 14.7046(14)
_cell_measurement_reflns_used 3026
_cell_measurement_temperature 100(2)
_cell_measurement_theta_max 18.13
_cell_measurement_theta_min 10.00
_cell_volume 1437.7(3)
_computing_cell_refinement 'CAD-4 EXPRESS'
_computing_data_collection 'CAD-4 EXPRESS (Enraf--Nonius, 1993)'
_computing_data_reduction 'CAD-4 EXPRESS'
_computing_molecular_graphics
;
PLATON (Spek, 2003) and ORTEP-3 (Farrugia, 1997)
;
_computing_publication_material 'WinGX (Farrugia, 1999)'
_computing_structure_refinement 'SHELXL97 (Sheldrick, 1997)'
_computing_structure_solution 'SHELXS97 (Sheldrick, 1997)'
_diffrn_detector_area_resol_mean 9
_diffrn_measured_fraction_theta_full 0.977
_diffrn_measured_fraction_theta_max 0.977
_diffrn_measurement_device_type 'Enraf--Nonius CAD-4'
_diffrn_measurement_method \w/2\q
_diffrn_radiation_monochromator graphite
_diffrn_radiation_source 'fine-focus sealed tube'
_diffrn_radiation_type MoK\a
_diffrn_radiation_wavelength 0.71073
_diffrn_reflns_av_R_equivalents 0.0224
_diffrn_reflns_av_sigmaI/netI 0.0637
_diffrn_reflns_limit_h_max 7
_diffrn_reflns_limit_h_min 0
_diffrn_reflns_limit_k_max 20
_diffrn_reflns_limit_k_min 0
_diffrn_reflns_limit_l_max 17
_diffrn_reflns_limit_l_min -18
_diffrn_reflns_number 3026
_diffrn_reflns_theta_full 26.29
_diffrn_reflns_theta_max 26.29
_diffrn_reflns_theta_min 2.48
_diffrn_standards_decay_% 0.8
_diffrn_standards_interval_time 120
_diffrn_standards_number 3
_exptl_absorpt_coefficient_mu 0.232
_exptl_absorpt_correction_T_max 0.966
_exptl_absorpt_correction_T_min 0.946
_exptl_absorpt_correction_type multi-scan
_exptl_absorpt_process_details '(MolEN; Fair, 1990)'
_exptl_crystal_colour colourless
_exptl_crystal_density_diffrn 1.355
_exptl_crystal_description block
_exptl_crystal_F_000 624
_exptl_crystal_size_max 0.25
_exptl_crystal_size_mid 0.20
_exptl_crystal_size_min 0.15
_refine_diff_density_max 0.223
_refine_diff_density_min -0.259
_refine_ls_extinction_method none
_refine_ls_goodness_of_fit_ref 1.016
_refine_ls_hydrogen_treatment constr
_refine_ls_matrix_type full
_refine_ls_number_parameters 181
_refine_ls_number_reflns 2776
_refine_ls_number_restraints 0
_refine_ls_restrained_S_all 1.016
_refine_ls_R_factor_all 0.1077
_refine_ls_R_factor_gt 0.0455
_refine_ls_shift/su_max 0.000
_refine_ls_shift/su_mean 0.000
_refine_ls_structure_factor_coef Fsqd
_refine_ls_weighting_details 'calc w = 1/[\s^2^(Fo^2^)+(0.0643P)^2^+0.2195P] where P=(Fo^2^+2Fc^2^)/3'
_refine_ls_weighting_scheme calc
_refine_ls_wR_factor_gt 0.1111
_refine_ls_wR_factor_ref 0.1323
_reflns_number_gt 1739
_reflns_number_total 2928
_reflns_threshold_expression I>2\s(I)
_cod_data_source_file wn2021.cif
_cod_data_source_block I
_cod_original_sg_symbol_H-M 'P 21/n'
_cod_database_code 2209042
_cod_database_fobs_code 2209042

loop_
_symmetry_equiv_pos_as_xyz
'x, y, z'
'-x+1/2, y+1/2, -z+1/2'
'-x, -y, -z'
'x-1/2, -y-1/2, z-1/2'

loop_
_atom_site_type_symbol
_atom_site_label
_atom_site_fract_x
_atom_site_fract_y
_atom_site_fract_z
_atom_site_U_iso_or_equiv
_atom_site_adp_type
_atom_site_calc_flag
_atom_site_refinement_flags
_atom_site_occupancy
C C1 0.2573(4) 0.43806(17) 0.77735(17) 0.0419(6) Uani d . 1
C C2 0.4335(6) 0.41035(19) 0.8411(2) 0.0665(9) Uani d . 1
H H2 0.4471 0.3552 0.8549 0.080 Uiso calc R 1
C C3 0.5904(6) 0.4651(2) 0.8845(2) 0.0805(11) Uani d . 1
H H3 0.7093 0.4459 0.9273 0.097 Uiso calc R 1
C C4 0.5754(6) 0.5472(2) 0.8660(2) 0.0623(9) Uani d . 1
C C5 0.7505(7) 0.6064(3) 0.9117(3) 0.1051(15) Uani d . 1
H H5A 0.8621 0.5774 0.9534 0.158 Uiso calc R 1
H H5B 0.6801 0.6463 0.9453 0.158 Uiso calc R 1
H H5C 0.8206 0.6330 0.8656 0.158 Uiso calc R 1
C C6 0.3964(6) 0.57351(19) 0.8028(2) 0.0615(9) Uani d . 1
H H6 0.3820 0.6288 0.7895 0.074 Uiso calc R 1
C C7 0.2380(5) 0.52039(18) 0.7585(2) 0.0551(8) Uani d . 1
H H7 0.1186 0.5398 0.7160 0.066 Uiso calc R 1
C C8 0.3855(4) 0.29602(17) 0.63535(19) 0.0455(7) Uani d . 1
H H8A 0.3556 0.2393 0.6472 0.055 Uiso calc R 1
H H8B 0.4940 0.3170 0.6858 0.055 Uiso calc R 1
C C9 0.4687(4) 0.30583(16) 0.54487(17) 0.0393(6) Uani d . 1
H H9 0.6329 0.3018 0.5537 0.047 Uiso calc R 1
C C10 0.3624(5) 0.24895(18) 0.46695(19) 0.0515(7) Uani d . 1
H H10A 0.4775 0.2229 0.4380 0.062 Uiso calc R 1
H H10B 0.2729 0.2072 0.4904 0.062 Uiso calc R 1
C C11 0.2144(4) 0.30408(19) 0.39830(18) 0.0498(7) Uani d . 1
H H11 0.1990 0.2823 0.3356 0.060 Uiso calc R 1
C C12 0.3456(5) 0.3839(2) 0.4069(2) 0.0546(8) Uani d . 1
H H12A 0.4830 0.3799 0.3807 0.066 Uiso calc R 1
H H12B 0.2558 0.4289 0.3786 0.066 Uiso calc R 1
C C13 0.3926(4) 0.39107(16) 0.51121(18) 0.0419(7) Uani d . 1
H H13 0.5043 0.4331 0.5326 0.050 Uiso calc R 1
C C15 -0.0166(4) 0.31978(19) 0.42630(19) 0.0475(7) Uani d . 1
H H15A -0.1288 0.3233 0.3712 0.057 Uiso calc R 1
H H15 -0.0554 0.2741 0.4625 0.057 Uiso calc R 1
C C14 0.1687(4) 0.40415(16) 0.54707(17) 0.0405(6) Uani d . 1
H H14 0.1655 0.4594 0.5720 0.049 Uiso calc R 1
N N 0.1745(3) 0.34489(13) 0.62286(14) 0.0392(5) Uani d . 1
O O1 0.0693(4) 0.29603(13) 0.76723(14) 0.0717(7) Uani d . 1
O O2 -0.1370(3) 0.41168(15) 0.68347(16) 0.0711(7) Uani d . 1
O O3 -0.0217(3) 0.39261(12) 0.47838(12) 0.0465(5) Uani d . 1
S S1 0.06803(12) 0.36894(5) 0.71418(5) 0.0497(2) Uani d . 1

loop_
_atom_site_aniso_label
_atom_site_aniso_U_11
_atom_site_aniso_U_22
_atom_site_aniso_U_33
_atom_site_aniso_U_12
_atom_site_aniso_U_13
_atom_site_aniso_U_23
C1 0.0429(15) 0.0455(16) 0.0373(14) -0.0031(12) 0.0061(12) -0.0055(12)
C2 0.092(3) 0.0460(18) 0.0537(19) -0.0028(17) -0.0130(18) 0.0023(15)
C3 0.084(3) 0.071(3) 0.071(2) 0.001(2) -0.033(2) -0.011(2)
C4 0.064(2) 0.061(2) 0.061(2) -0.0143(17) 0.0058(17) -0.0163(17)
C5 0.094(3) 0.103(3) 0.111(3) -0.039(3) -0.003(3) -0.039(3)
C6 0.083(2) 0.0408(17) 0.061(2) -0.0058(16) 0.0114(18) -0.0115(15)
C7 0.0582(19) 0.0506(18) 0.0531(18) 0.0086(15) -0.0015(14) -0.0073(15)
C8 0.0457(16) 0.0428(16) 0.0471(16) 0.0026(13) 0.0044(13) 0.0060(13)
C9 0.0279(13) 0.0449(15) 0.0454(15) 0.0019(11) 0.0071(11) 0.0044(12)
C10 0.0476(17) 0.0565(18) 0.0513(17) 0.0084(15) 0.0109(14) -0.0089(14)
C11 0.0435(16) 0.071(2) 0.0351(15) 0.0060(15) 0.0055(13) -0.0083(14)
C12 0.0382(15) 0.077(2) 0.0505(17) -0.0005(15) 0.0121(13) 0.0174(16)
C13 0.0311(14) 0.0454(16) 0.0490(16) -0.0069(12) 0.0061(12) 0.0070(13)
C15 0.0374(15) 0.0599(19) 0.0431(15) -0.0007(13) 0.0001(12) -0.0067(14)
C14 0.0408(15) 0.0360(14) 0.0437(16) 0.0008(12) 0.0037(12) -0.0007(12)
N 0.0378(12) 0.0427(13) 0.0373(12) -0.0014(10) 0.0064(9) -0.0034(10)
O1 0.1001(18) 0.0647(14) 0.0572(13) -0.0372(13) 0.0331(13) -0.0042(11)
O2 0.0329(11) 0.1042(18) 0.0779(15) -0.0028(11) 0.0136(10) -0.0302(13)
O3 0.0335(10) 0.0548(12) 0.0489(11) 0.0104(8) -0.0002(8) -0.0009(9)
S1 0.0444(4) 0.0598(5) 0.0480(4) -0.0168(4) 0.0168(3) -0.0120(4)

loop_
_atom_type_symbol
_atom_type_description
_atom_type_scat_dispersion_real
_atom_type_scat_dispersion_imag
_atom_type_scat_source
C C 0.0033 0.0016 'International Tables Vol C Tables 4.2.6.8 and 6.1.1.4'
H H 0.0000 0.0000 'International Tables Vol C Tables 4.2.6.8 and 6.1.1.4'
N N 0.0061 0.0033 'International Tables Vol C Tables 4.2.6.8 and 6.1.1.4'
O O 0.0106 0.0060 'International Tables Vol C Tables 4.2.6.8 and 6.1.1.4'
S S 0.1246 0.1234 'International Tables Vol C Tables 4.2.6.8 and 6.1.1.4'

loop_
_geom_angle_atom_site_label_1
_geom_angle_atom_site_label_2
_geom_angle_atom_site_label_3
_geom_angle
C2 C1 C7 119.4(3)
C2 C1 S1 120.6(2)
C7 C1 S1 119.8(2)
C1 C2 C3 119.6(3)
C1 C2 H2 120.2
C3 C2 H2 120.2
C4 C3 C2 121.8(3)
C4 C3 H3 119.1
C2 C3 H3 119.1
C6 C4 C3 117.5(3)
C6 C4 C5 121.0(3)
C3 C4 C5 121.6(3)
C4 C5 H5A 109.5
C4 C5 H5B 109.5
H5A C5 H5B 109.5
C4 C5 H5C 109.5
H5A C5 H5C 109.5
H5B C5 H5C 109.5
C4 C6 C7 122.0(3)
C4 C6 H6 119.0
C7 C6 H6 119.0
C6 C7 C1 119.7(3)
C6 C7 H7 120.1
C1 C7 H7 120.1
N C8 C9 103.4(2)
N C8 H8A 111.1
C9 C8 H8A 111.1
N C8 H8B 111.1
C9 C8 H8B 111.1
H8A C8 H8B 109.0
C8 C9 C13 105.0(2)
C8 C9 C10 115.9(2)
C13 C9 C10 104.4(2)
C8 C9 H9 110.4
C13 C9 H9 110.4
C10 C9 H9 110.4
C11 C10 C9 105.1(2)
C11 C10 H10A 110.7
C9 C10 H10A 110.7
C11 C10 H10B 110.7
C9 C10 H10B 110.7
H10A C10 H10B 108.8
C12 C11 C15 108.3(2)
C12 C11 C10 102.4(2)
C15 C11 C10 112.3(2)
C12 C11 H11 111.2
C15 C11 H11 111.2
C10 C11 H11 111.2
C13 C12 C11 99.2(2)
C13 C12 H12A 111.9
C11 C12 H12A 111.9
C13 C12 H12B 111.9
C11 C12 H12B 111.9
H12A C12 H12B 109.6
C12 C13 C9 104.7(2)
C12 C13 C14 109.0(2)
C9 C13 C14 104.5(2)
C12 C13 H13 112.7
C9 C13 H13 112.7
C14 C13 H13 112.7
O3 C15 C11 112.6(2)
O3 C15 H15A 109.1
C11 C15 H15A 109.1
O3 C15 H15 109.1
C11 C15 H15 109.1
H15A C15 H15 107.8
O3 C14 N 111.6(2)
O3 C14 C13 113.1(2)
N C14 C13 104.5(2)
O3 C14 H14 109.2
N C14 H14 109.2
C13 C14 H14 109.2
C14 N C8 111.36(19)
C14 N S1 119.89(17)
C8 N S1 118.12(17)
C14 O3 C15 114.28(19)
O2 S1 O1 120.83(14)
O2 S1 N 107.12(12)
O1 S1 N 106.17(12)
O2 S1 C1 107.65(13)
O1 S1 C1 107.81(14)
N S1 C1 106.45(12)

loop_
_geom_bond_atom_site_label_1
_geom_bond_atom_site_label_2
_geom_bond_distance
C1 C2 1.376(4)
C1 C7 1.382(4)
C1 S1 1.765(3)
C2 C3 1.385(4)
C2 H2 0.9300
C3 C4 1.376(5)
C3 H3 0.9300
C4 C6 1.375(4)
C4 C5 1.511(5)
C5 H5A 0.9600
C5 H5B 0.9600
C5 H5C 0.9600
C6 C7 1.378(4)
C6 H6 0.9300
C7 H7 0.9300
C8 N 1.491(3)
C8 C9 1.504(4)
C8 H8A 0.9700
C8 H8B 0.9700
C9 C13 1.531(4)
C9 C10 1.536(4)
C9 H9 0.9800
C10 C11 1.532(4)
C10 H10A 0.9700
C10 H10B 0.9700
C11 C12 1.527(4)
C11 C15 1.536(4)
C11 H11 0.9800
C12 C13 1.519(4)
C12 H12A 0.9700
C12 H12B 0.9700
C13 C14 1.541(4)
C13 H13 0.9800
C15 O3 1.424(3)
C15 H15A 0.9700
C15 H15 0.9700
C14 O3 1.415(3)
C14 N 1.476(3)
C14 H14 0.9800
N S1 1.627(2)
O1 S1 1.429(2)
O2 S1 1.430(2)

loop_
_geom_torsion_atom_site_label_1
_geom_torsion_atom_site_label_2
_geom_torsion_atom_site_label_3
_geom_torsion_atom_site_label_4
_geom_torsion
C7 C1 C2 C3 -0.8(5)
S1 C1 C2 C3 174.8(3)
C1 C2 C3 C4 0.2(6)
C2 C3 C4 C6 0.5(5)
C2 C3 C4 C5 -178.4(4)
C3 C4 C6 C7 -0.6(5)
C5 C4 C6 C7 178.3(3)
C4 C6 C7 C1 0.0(5)
C2 C1 C7 C6 0.8(4)
S1 C1 C7 C6 -174.9(2)
N C8 C9 C13 31.8(2)
N C8 C9 C10 -82.7(3)
C8 C9 C10 C11 109.6(3)
C13 C9 C10 C11 -5.4(3)
C9 C10 C11 C12 33.3(3)
C9 C10 C11 C15 -82.7(3)
C15 C11 C12 C13 71.1(3)
C10 C11 C12 C13 -47.8(2)
C11 C12 C13 C9 45.0(2)
C11 C12 C13 C14 -66.3(3)
C8 C9 C13 C12 -147.2(2)
C10 C9 C13 C12 -24.8(3)
C8 C9 C13 C14 -32.6(3)
C10 C9 C13 C14 89.7(2)
C12 C11 C15 O3 -18.5(3)
C10 C11 C15 O3 93.9(3)
C12 C13 C14 O3 10.0(3)
C9 C13 C14 O3 -101.4(2)
C12 C13 C14 N 131.6(2)
C9 C13 C14 N 20.2(2)
O3 C14 N C8 122.1(2)
C13 C14 N C8 -0.4(3)
O3 C14 N S1 -94.0(2)
C13 C14 N S1 143.48(18)
C9 C8 N C14 -19.7(3)
C9 C8 N S1 -164.36(17)
N C14 O3 C15 -69.3(3)
C13 C14 O3 C15 48.2(3)
C11 C15 O3 C14 -43.5(3)
C14 N S1 O2 41.3(2)
C8 N S1 O2 -177.18(19)
C14 N S1 O1 171.62(18)
C8 N S1 O1 -46.8(2)
C14 N S1 C1 -73.7(2)
C8 N S1 C1 67.9(2)
C2 C1 S1 O2 157.2(3)
C7 C1 S1 O2 -27.1(3)
C2 C1 S1 O1 25.4(3)
C7 C1 S1 O1 -159.0(2)
C2 C1 S1 N -88.2(3)
C7 C1 S1 N 87.4(2)
